data_4078697
loop_
_publ_author_name
'Wimberg, Jan'
'Meyer, Steffen'
'Dechert, Sebastian'
'Meyer, Franc'

_publ_section_title
;
 Gold(I), Gold(III), and Heterometallic Gold(I)--Silver(I) and
 Gold(I)--Copper(I) Complexes of a Pyridazine-Bridged NHC/Pyrazole Hybrid
 Ligand and Their Initial Application in Catalysis
;
_journal_issue 14
_journal_name_full Organometallics
_journal_page_first 5025
_journal_paper_doi 10.1021/om300335w
_journal_volume 31
_journal_year 2012
_chemical_formula_moiety 'C21 H22 Au Cl N6'
_chemical_formula_sum 'C21 H22 Au Cl N6'
_chemical_formula_weight 590.86
_chemical_name_systematic
;
 ?
;
_space_group_IT_number 14
_symmetry_cell_setting monoclinic
_symmetry_space_group_name_Hall '-P 2ybc'
_symmetry_space_group_name_H-M 'P 1 21/c 1'
_atom_sites_solution_hydrogens geom
_atom_sites_solution_primary direct
_atom_sites_solution_secondary difmap
_audit_creation_method SHELXL-97
_cell_angle_alpha 90.00
_cell_angle_beta 105.3410(10)
_cell_angle_gamma 90.00
_cell_formula_units_Z 8
_cell_length_a 21.6195(4)
_cell_length_b 13.4419(3)
_cell_length_c 15.0634(3)
_cell_measurement_reflns_used 56122
_cell_measurement_temperature 133(2)
_cell_measurement_theta_max 26.74
_cell_measurement_theta_min 1.80
_cell_volume 4221.55(15)
_computing_cell_refinement 'X-AREA (Stoe & Cie, 2002)'
_computing_data_collection 'X-AREA (Stoe & Cie, 2002)'
_computing_data_reduction 'X-AREA (Stoe & Cie, 2002)'
_computing_molecular_graphics 'DIAMOND (Brandenburg, 2001)'
_computing_publication_material 'SHELXL-97 (Sheldrick, 1997)'
_computing_structure_refinement 'SHELXL-97 (Sheldrick, 1997)'
_computing_structure_solution 'SHELXS-97 (Sheldrick, 1990)'
_diffrn_ambient_temperature 133(2)
_diffrn_measured_fraction_theta_full 0.974
_diffrn_measured_fraction_theta_max 0.974
_diffrn_measurement_device_type 'Stoe IPDS II'
_diffrn_measurement_method \w
_diffrn_radiation_monochromator graphite
_diffrn_radiation_source 'fine-focus sealed tube'
_diffrn_radiation_type MoK\a
_diffrn_radiation_wavelength 0.71073
_diffrn_reflns_av_R_equivalents 0.0477
_diffrn_reflns_av_sigmaI/netI 0.0243
_diffrn_reflns_limit_h_max 27
_diffrn_reflns_limit_h_min -26
_diffrn_reflns_limit_k_max 16
_diffrn_reflns_limit_k_min -16
_diffrn_reflns_limit_l_max 19
_diffrn_reflns_limit_l_min -19
_diffrn_reflns_number 56122
_diffrn_reflns_theta_full 26.74
_diffrn_reflns_theta_max 26.74
_diffrn_reflns_theta_min 1.80
_exptl_absorpt_coefficient_mu 7.116
_exptl_absorpt_correction_T_max 0.4514
_exptl_absorpt_correction_T_min 0.2184
_exptl_absorpt_correction_type numerical
_exptl_absorpt_process_details 'X-RED (Stoe & Cie, 2002)'
_exptl_crystal_colour colorless
_exptl_crystal_density_diffrn 1.859
_exptl_crystal_density_method 'not measured'
_exptl_crystal_description block
_exptl_crystal_F_000 2288
_exptl_crystal_size_max 0.30
_exptl_crystal_size_mid 0.23
_exptl_crystal_size_min 0.15
_refine_diff_density_max 1.100
_refine_diff_density_min -0.898
_refine_diff_density_rms 0.088
_refine_ls_extinction_method none
_refine_ls_goodness_of_fit_ref 1.049
_refine_ls_hydrogen_treatment constr
_refine_ls_matrix_type full
_refine_ls_number_parameters 533
_refine_ls_number_reflns 8743
_refine_ls_number_restraints 0
_refine_ls_restrained_S_all 1.049
_refine_ls_R_factor_all 0.0263
_refine_ls_R_factor_gt 0.0208
_refine_ls_shift/su_max 0.004
_refine_ls_shift/su_mean 0.000
_refine_ls_structure_factor_coef Fsqd
_refine_ls_weighting_details 'calc w=1/[\s^2^(Fo^2^)+(0.0187P)^2^+2.7512P] where P=(Fo^2^+2Fc^2^)/3'
_refine_ls_weighting_scheme calc
_refine_ls_wR_factor_gt 0.0415
_refine_ls_wR_factor_ref 0.0428
_reflns_number_gt 7880
_reflns_number_total 8743
_reflns_threshold_expression >2sigma(I)
_cod_data_source_file om300335w_si_002.cif
_cod_data_source_block 1Cl-jw44
_cod_depositor_comments
;
The following automatic conversions were performed:

'_symmetry_cell_setting' value 'Monoclinic' changed to 'monoclinic'
according to /home/saulius/struct/CIF-dictionaries/cif_core.dic
dictionary named 'cif_core.dic' version 2.4.2 from 2011-04-26.

Automatic conversion script
Id: cif_fix_values 1891 2012-01-12 08:04:46Z andrius 
;
_cod_original_sg_symbol_H-M 'P 21/c'
_cod_database_code 4078697

loop_
_symmetry_equiv_pos_as_xyz
'x, y, z'
'-x, y+1/2, -z+1/2'
'-x, -y, -z'
'x, -y-1/2, z-1/2'

loop_
_atom_site_label
_atom_site_type_symbol
_atom_site_fract_x
_atom_site_fract_y
_atom_site_fract_z
_atom_site_U_iso_or_equiv
_atom_site_adp_type
_atom_site_occupancy
_atom_site_symmetry_multiplicity
_atom_site_calc_flag
_atom_site_refinement_flags
Au1 Au 0.469411(5) 0.605087(8) 0.526666(7) 0.02020(3) Uani 1 1 d .
Cl1 Cl 0.45518(4) 0.53263(5) 0.65671(5) 0.02654(15) Uani 1 1 d .
N1 N 0.38912(16) 0.6250(2) 0.18948(18) 0.0370(7) Uani 1 1 d .
N2 N 0.45572(13) 0.67417(17) 0.32674(16) 0.0238(5) Uani 1 1 d .
N3 N 0.52703(13) 0.75243(18) 0.42959(16) 0.0254(5) Uani 1 1 d .
N4 N 0.34586(16) 0.5652(2) 0.13342(18) 0.0372(7) Uani 1 1 d .
N5 N 0.27750(12) 0.42980(17) 0.10740(17) 0.0231(5) Uani 1 1 d .
N6 N 0.24931(13) 0.35333(18) 0.14344(18) 0.0261(5) Uani 1 1 d .
C1 C 0.48306(15) 0.6789(2) 0.4189(2) 0.0223(6) Uani 1 1 d .
C2 C 0.48259(18) 0.7460(2) 0.2808(2) 0.0333(7) Uani 1 1 d .
H2 H 0.4718 0.7577 0.2178 0.080 Uiso 1 1 calc R
C3 C 0.52684(19) 0.7945(2) 0.3454(2) 0.0351(8) Uani 1 1 d .
H3 H 0.5526 0.8466 0.3356 0.080 Uiso 1 1 calc R
C4 C 0.56595(16) 0.7877(2) 0.51681(19) 0.0243(6) Uani 1 1 d .
C5 C 0.62850(16) 0.7518(2) 0.5491(2) 0.0273(6) Uani 1 1 d .
C6 C 0.66516(16) 0.7892(2) 0.6320(2) 0.0264(6) Uani 1 1 d .
H6 H 0.7069 0.7660 0.6552 0.080 Uiso 1 1 calc R
C7 C 0.64158(16) 0.8602(2) 0.6817(2) 0.0244(6) Uani 1 1 d .
C8 C 0.57897(16) 0.8928(2) 0.6475(2) 0.0264(6) Uani 1 1 d .
H8 H 0.5626 0.9395 0.6809 0.080 Uiso 1 1 calc R
C9 C 0.53985(15) 0.8575(2) 0.5648(2) 0.0233(6) Uani 1 1 d .
C10 C 0.65544(19) 0.6756(3) 0.4956(3) 0.0428(9) Uani 1 1 d .
H10A H 0.6674 0.7078 0.4457 0.080 Uiso 1 1 calc R
H10B H 0.6236 0.6259 0.4716 0.080 Uiso 1 1 calc R
H10C H 0.6925 0.6448 0.5357 0.080 Uiso 1 1 calc R
C11 C 0.68348(18) 0.9006(2) 0.7705(2) 0.0338(7) Uani 1 1 d .
H11A H 0.6583 0.9420 0.7995 0.080 Uiso 1 1 calc R
H11B H 0.7176 0.9392 0.7580 0.080 Uiso 1 1 calc R
H11C H 0.7013 0.8464 0.8107 0.080 Uiso 1 1 calc R
C12 C 0.47130(17) 0.8916(2) 0.5301(2) 0.0342(7) Uani 1 1 d .
H12A H 0.4644 0.9483 0.5651 0.080 Uiso 1 1 calc R
H12B H 0.4431 0.8387 0.5369 0.080 Uiso 1 1 calc R
H12C H 0.4628 0.9096 0.4664 0.080 Uiso 1 1 calc R
C13 C 0.40809(15) 0.6061(2) 0.2777(2) 0.0236(6) Uani 1 1 d .
C14 C 0.38491(16) 0.5273(2) 0.3191(2) 0.0291(7) Uani 1 1 d .
H14 H 0.3990 0.5162 0.3822 0.080 Uiso 1 1 calc R
C15 C 0.34071(17) 0.4669(2) 0.2634(2) 0.0291(7) Uani 1 1 d .
H15 H 0.3231 0.4131 0.2869 0.080 Uiso 1 1 calc R
C16 C 0.32283(14) 0.4891(2) 0.16926(19) 0.0213(6) Uani 1 1 d .
C17 C 0.25375(16) 0.4370(2) 0.0133(2) 0.0250(6) Uani 1 1 d .
C18 C 0.20930(16) 0.3626(2) -0.0108(2) 0.0273(6) Uani 1 1 d .
H18 H 0.1847 0.3475 -0.0698 0.080 Uiso 1 1 calc R
C19 C 0.20815(15) 0.3133(2) 0.0712(2) 0.0260(6) Uani 1 1 d .
C20 C 0.27410(18) 0.5108(2) -0.0474(2) 0.0317(7) Uani 1 1 d .
H20A H 0.2506 0.4994 -0.1102 0.080 Uiso 1 1 calc R
H20B H 0.3192 0.5036 -0.0416 0.080 Uiso 1 1 calc R
H20C H 0.2656 0.5769 -0.0295 0.080 Uiso 1 1 calc R
C21 C 0.16905(17) 0.2260(2) 0.0834(2) 0.0359(7) Uani 1 1 d .
H21A H 0.1833 0.1681 0.0570 0.080 Uiso 1 1 calc R
H21B H 0.1247 0.2384 0.0532 0.080 Uiso 1 1 calc R
H21C H 0.1739 0.2149 0.1478 0.080 Uiso 1 1 calc R
Au2 Au 0.038106(6) 0.441458(8) 0.928956(7) 0.02147(3) Uani 1 1 d .
Cl2 Cl -0.00147(4) 0.28804(5) 0.94865(6) 0.03186(16) Uani 1 1 d .
N11 N 0.19146(14) 0.70600(19) 1.06814(17) 0.0300(6) Uani 1 1 d .
N12 N 0.11916(12) 0.63422(17) 0.94668(16) 0.0216(5) Uani 1 1 d .
N13 N 0.05553(13) 0.60803(18) 0.81303(17) 0.0244(5) Uani 1 1 d .
N14 N 0.22380(14) 0.7159(2) 1.15743(17) 0.0311(6) Uani 1 1 d .
N15 N 0.24930(12) 0.66501(17) 1.30922(16) 0.0222(5) Uani 1 1 d .
N16 N 0.24038(13) 0.59765(18) 1.37432(17) 0.0241(5) Uani 1 1 d .
C31 C 0.07359(14) 0.5699(2) 0.89878(19) 0.0210(5) Uani 1 1 d .
C32 C 0.12932(17) 0.7103(2) 0.8892(2) 0.0282(7) Uani 1 1 d .
H32 H 0.1584 0.7624 0.9056 0.080 Uiso 1 1 calc R
C33 C 0.08931(17) 0.6940(2) 0.8060(2) 0.0292(7) Uani 1 1 d .
H33 H 0.0850 0.7329 0.7537 0.080 Uiso 1 1 calc R
C34 C 0.01268(15) 0.5594(2) 0.73520(19) 0.0231(6) Uani 1 1 d .
C35 C -0.05081(16) 0.5901(2) 0.7059(2) 0.0264(6) Uani 1 1 d .
C36 C -0.08939(16) 0.5445(2) 0.6282(2) 0.0290(7) Uani 1 1 d .
H36 H -0.1323 0.5628 0.6078 0.080 Uiso 1 1 calc R
C37 C -0.06559(16) 0.4722(2) 0.5800(2) 0.0270(6) Uani 1 1 d .
C38 C -0.00221(17) 0.4428(2) 0.6125(2) 0.0288(7) Uani 1 1 d .
H38 H 0.0136 0.3931 0.5815 0.080 Uiso 1 1 calc R
C39 C 0.03840(15) 0.4858(2) 0.6903(2) 0.0248(6) Uani 1 1 d .
C40 C -0.0764(2) 0.6713(3) 0.7554(3) 0.0435(9) Uani 1 1 d .
H40A H -0.0640 0.6583 0.8204 0.080 Uiso 1 1 calc R
H40B H -0.1224 0.6731 0.7339 0.080 Uiso 1 1 calc R
H40C H -0.0592 0.7342 0.7435 0.080 Uiso 1 1 calc R
C41 C -0.10799(19) 0.4278(3) 0.4930(2) 0.0363(8) Uani 1 1 d .
H41A H -0.1226 0.4795 0.4484 0.080 Uiso 1 1 calc R
H41B H -0.1442 0.3960 0.5065 0.080 Uiso 1 1 calc R
H41C H -0.0841 0.3796 0.4687 0.080 Uiso 1 1 calc R
C42 C 0.10752(18) 0.4552(3) 0.7252(2) 0.0357(8) Uani 1 1 d .
H42A H 0.1344 0.5130 0.7308 0.080 Uiso 1 1 calc R
H42B H 0.1181 0.4093 0.6826 0.080 Uiso 1 1 calc R
H42C H 0.1141 0.4240 0.7842 0.080 Uiso 1 1 calc R
C43 C 0.15095(15) 0.6321(2) 1.04219(19) 0.0217(6) Uani 1 1 d .
C44 C 0.13929(16) 0.5604(2) 1.1029(2) 0.0284(7) Uani 1 1 d .
H44 H 0.1105 0.5086 1.0827 0.080 Uiso 1 1 calc R
C45 C 0.17228(16) 0.5700(2) 1.1935(2) 0.0278(6) Uani 1 1 d .
H45 H 0.1668 0.5246 1.2375 0.080 Uiso 1 1 calc R
C46 C 0.21419(14) 0.6499(2) 1.21751(19) 0.0210(6) Uani 1 1 d .
C47 C 0.29255(15) 0.7386(2) 1.3484(2) 0.0246(6) Uani 1 1 d .
C48 C 0.31099(15) 0.7173(2) 1.4404(2) 0.0273(6) Uani 1 1 d .
H48 H 0.3398 0.7534 1.4857 0.080 Uiso 1 1 calc R
C49 C 0.27800(15) 0.6304(2) 1.4535(2) 0.0235(6) Uani 1 1 d .
C50 C 0.31331(17) 0.8225(2) 1.2976(2) 0.0314(7) Uani 1 1 d .
H50A H 0.3456 0.8610 1.3395 0.080 Uiso 1 1 calc R
H50B H 0.2771 0.8641 1.2707 0.080 Uiso 1 1 calc R
H50C H 0.3305 0.7962 1.2499 0.080 Uiso 1 1 calc R
C51 C 0.28161(17) 0.5774(2) 1.5414(2) 0.0302(7) Uani 1 1 d .
H51A H 0.2586 0.5158 1.5287 0.080 Uiso 1 1 calc R
H51B H 0.2629 0.6181 1.5799 0.080 Uiso 1 1 calc R
H51C H 0.3257 0.5642 1.5724 0.080 Uiso 1 1 calc R

loop_
_atom_site_aniso_label
_atom_site_aniso_U_11
_atom_site_aniso_U_22
_atom_site_aniso_U_33
_atom_site_aniso_U_23
_atom_site_aniso_U_13
_atom_site_aniso_U_12
Au1 0.02452(6) 0.01922(5) 0.01790(5) -0.00114(4) 0.00745(4) -0.00265(4)
Cl1 0.0325(4) 0.0289(3) 0.0201(3) 0.0021(3) 0.0102(3) -0.0011(3)
N1 0.055(2) 0.0332(14) 0.0209(13) -0.0010(10) 0.0061(13) -0.0194(14)
N2 0.0320(15) 0.0211(11) 0.0186(12) 0.0000(9) 0.0074(11) -0.0063(10)
N3 0.0339(15) 0.0257(12) 0.0176(12) -0.0005(9) 0.0089(11) -0.0099(10)
N4 0.054(2) 0.0344(14) 0.0206(13) -0.0011(11) 0.0058(13) -0.0193(14)
N5 0.0244(13) 0.0208(11) 0.0235(12) 0.0006(9) 0.0051(10) -0.0031(10)
N6 0.0268(14) 0.0231(12) 0.0281(13) 0.0023(10) 0.0064(11) -0.0035(10)
C1 0.0276(16) 0.0196(13) 0.0213(14) -0.0025(10) 0.0092(12) -0.0027(11)
C2 0.047(2) 0.0288(15) 0.0250(15) 0.0014(12) 0.0112(15) -0.0142(14)
C3 0.051(2) 0.0333(17) 0.0241(16) 0.0003(12) 0.0162(15) -0.0153(15)
C4 0.0332(17) 0.0225(13) 0.0192(13) -0.0032(11) 0.0104(12) -0.0076(12)
C5 0.0326(17) 0.0230(14) 0.0311(16) -0.0079(11) 0.0170(14) -0.0067(12)
C6 0.0276(16) 0.0228(14) 0.0297(15) -0.0013(11) 0.0090(13) -0.0026(12)
C7 0.0331(17) 0.0201(13) 0.0214(14) -0.0010(11) 0.0098(13) -0.0028(12)
C8 0.0364(18) 0.0208(13) 0.0248(15) -0.0031(11) 0.0132(13) -0.0020(12)
C9 0.0262(15) 0.0206(13) 0.0245(14) 0.0013(11) 0.0091(12) -0.0041(12)
C10 0.038(2) 0.0415(19) 0.053(2) -0.0248(17) 0.0190(18) -0.0040(16)
C11 0.042(2) 0.0340(17) 0.0232(15) -0.0042(13) 0.0041(14) -0.0042(15)
C12 0.0299(18) 0.0331(17) 0.0395(19) -0.0035(14) 0.0088(15) -0.0013(14)
C13 0.0270(16) 0.0214(13) 0.0226(14) -0.0031(11) 0.0068(12) -0.0024(12)
C14 0.0320(17) 0.0298(15) 0.0233(15) 0.0049(12) 0.0033(13) -0.0063(13)
C15 0.0338(18) 0.0273(15) 0.0236(15) 0.0045(12) 0.0032(13) -0.0087(13)
C16 0.0225(14) 0.0210(13) 0.0213(13) -0.0024(10) 0.0072(11) -0.0010(11)
C17 0.0293(16) 0.0231(14) 0.0216(14) -0.0021(11) 0.0051(12) 0.0008(12)
C18 0.0278(16) 0.0279(15) 0.0240(15) -0.0014(11) 0.0028(13) 0.0008(13)
C19 0.0236(16) 0.0245(14) 0.0291(16) -0.0016(11) 0.0057(13) -0.0002(12)
C20 0.040(2) 0.0330(16) 0.0214(15) 0.0009(12) 0.0077(14) -0.0056(14)
C21 0.0317(18) 0.0315(16) 0.0412(19) -0.0006(14) 0.0036(15) -0.0078(14)
Au2 0.02347(6) 0.02078(5) 0.01997(5) -0.00011(4) 0.00541(4) -0.00164(4)
Cl2 0.0331(4) 0.0234(3) 0.0398(4) 0.0020(3) 0.0108(3) -0.0042(3)
N11 0.0372(16) 0.0309(13) 0.0188(12) 0.0010(10) 0.0022(11) -0.0077(12)
N12 0.0261(13) 0.0202(11) 0.0187(12) -0.0010(9) 0.0066(10) -0.0035(10)
N13 0.0308(14) 0.0233(12) 0.0191(12) -0.0006(9) 0.0065(10) -0.0015(10)
N14 0.0369(16) 0.0320(14) 0.0203(12) 0.0020(10) 0.0003(11) -0.0089(12)
N15 0.0239(13) 0.0230(11) 0.0181(12) 0.0005(9) 0.0029(10) 0.0001(10)
N16 0.0235(13) 0.0270(12) 0.0207(12) 0.0031(9) 0.0041(10) 0.0036(10)
C31 0.0205(14) 0.0243(13) 0.0198(13) -0.0012(10) 0.0078(11) 0.0012(11)
C32 0.0358(18) 0.0258(15) 0.0229(15) 0.0003(11) 0.0079(13) -0.0057(13)
C33 0.0374(18) 0.0260(14) 0.0252(15) 0.0010(11) 0.0102(14) -0.0052(13)
C34 0.0298(16) 0.0227(13) 0.0163(13) 0.0014(10) 0.0054(12) -0.0024(12)
C35 0.0313(17) 0.0256(14) 0.0217(14) 0.0009(11) 0.0060(13) 0.0028(12)
C36 0.0258(17) 0.0341(16) 0.0258(15) 0.0026(12) 0.0045(13) -0.0014(13)
C37 0.0322(17) 0.0266(14) 0.0220(14) 0.0001(11) 0.0065(13) -0.0067(13)
C38 0.0362(18) 0.0262(15) 0.0230(15) -0.0027(11) 0.0059(13) 0.0011(13)
C39 0.0274(16) 0.0245(14) 0.0231(14) 0.0008(11) 0.0076(12) 0.0002(12)
C40 0.039(2) 0.047(2) 0.043(2) -0.0137(16) 0.0078(17) 0.0123(17)
C41 0.039(2) 0.0384(18) 0.0280(17) -0.0026(14) 0.0020(15) -0.0078(15)
C42 0.0344(19) 0.0441(19) 0.0263(16) -0.0059(13) 0.0040(14) 0.0100(15)
C43 0.0234(15) 0.0236(13) 0.0181(13) -0.0015(10) 0.0057(11) 0.0023(11)
C44 0.0307(17) 0.0303(15) 0.0233(15) 0.0012(12) 0.0053(13) -0.0056(13)
C45 0.0302(17) 0.0303(15) 0.0209(14) 0.0027(12) 0.0030(13) -0.0042(13)
C46 0.0216(14) 0.0215(13) 0.0198(13) -0.0006(10) 0.0056(11) 0.0041(11)
C47 0.0251(15) 0.0232(13) 0.0230(14) -0.0022(11) 0.0017(12) 0.0028(12)
C48 0.0257(16) 0.0272(14) 0.0260(15) -0.0038(12) 0.0017(12) 0.0020(12)
C49 0.0209(15) 0.0265(14) 0.0212(14) 0.0007(11) 0.0024(12) 0.0073(12)
C50 0.0366(19) 0.0271(15) 0.0270(16) -0.0023(12) 0.0025(14) -0.0074(13)
C51 0.0297(17) 0.0360(16) 0.0228(15) 0.0039(12) 0.0034(13) 0.0082(13)

loop_
_atom_type_symbol
_atom_type_description
_atom_type_scat_dispersion_real
_atom_type_scat_dispersion_imag
_atom_type_scat_source
C C 0.0033 0.0016 'International Tables Vol C Tables 4.2.6.8 and 6.1.1.4'
H H 0.0000 0.0000 'International Tables Vol C Tables 4.2.6.8 and 6.1.1.4'
N N 0.0061 0.0033 'International Tables Vol C Tables 4.2.6.8 and 6.1.1.4'
Cl Cl 0.1484 0.1585 'International Tables Vol C Tables 4.2.6.8 and 6.1.1.4'
Au Au -2.0133 8.8022 'International Tables Vol C Tables 4.2.6.8 and 6.1.1.4'

loop_
_geom_angle_atom_site_label_1
_geom_angle_atom_site_label_2
_geom_angle_atom_site_label_3
_geom_angle
_geom_angle_site_symmetry_3
C1 Au1 Cl1 175.25(8) .
C1 Au1 Au1 94.17(8) 3_666
Cl1 Au1 Au1 89.847(19) 3_666
C13 N1 N4 120.0(3) .
C1 N2 C2 110.3(2) .
C1 N2 C13 128.1(2) .
C2 N2 C13 121.5(2) .
C1 N3 C3 110.9(3) .
C1 N3 C4 124.9(2) .
C3 N3 C4 124.0(3) .
C16 N4 N1 118.8(3) .
C17 N5 N6 112.0(2) .
C17 N5 C16 130.3(2) .
N6 N5 C16 117.7(2) .
C19 N6 N5 104.5(2) .
N3 C1 N2 104.9(2) .
N3 C1 Au1 121.3(2) .
N2 C1 Au1 133.8(2) .
C3 C2 N2 106.7(3) .
C2 C3 N3 107.1(3) .
C9 C4 C5 122.7(3) .
C9 C4 N3 118.5(3) .
C5 C4 N3 118.8(3) .
C6 C5 C4 117.3(3) .
C6 C5 C10 121.1(3) .
C4 C5 C10 121.6(3) .
C5 C6 C7 122.0(3) .
C8 C7 C6 118.6(3) .
C8 C7 C11 121.0(3) .
C6 C7 C11 120.4(3) .
C7 C8 C9 121.8(3) .
C8 C9 C4 117.5(3) .
C8 C9 C12 121.0(3) .
C4 C9 C12 121.5(3) .
N1 C13 C14 123.4(3) .
N1 C13 N2 113.0(3) .
C14 C13 N2 123.6(3) .
C15 C14 C13 117.2(3) .
C14 C15 C16 117.2(3) .
N4 C16 C15 123.3(3) .
N4 C16 N5 116.2(3) .
C15 C16 N5 120.5(3) .
C18 C17 N5 105.5(3) .
C18 C17 C20 128.6(3) .
N5 C17 C20 126.0(3) .
C17 C18 C19 106.6(3) .
N6 C19 C18 111.4(3) .
N6 C19 C21 120.1(3) .
C18 C19 C21 128.5(3) .
C31 Au2 Cl2 173.81(8) .
C31 Au2 Au2 91.28(8) 3_567
Cl2 Au2 Au2 94.33(2) 3_567
C43 N11 N14 120.0(3) .
C31 N12 C32 110.3(2) .
C31 N12 C43 127.6(2) .
C32 N12 C43 122.0(2) .
C31 N13 C33 111.4(3) .
C31 N13 C34 124.5(2) .
C33 N13 C34 123.6(2) .
C46 N14 N11 118.9(3) .
C47 N15 N16 111.8(2) .
C47 N15 C46 130.7(2) .
N16 N15 C46 117.5(2) .
C49 N16 N15 104.6(2) .
N13 C31 N12 104.6(2) .
N13 C31 Au2 121.1(2) .
N12 C31 Au2 134.2(2) .
C33 C32 N12 107.0(3) .
C32 C33 N13 106.7(3) .
C35 C34 C39 123.0(3) .
C35 C34 N13 119.4(3) .
C39 C34 N13 117.5(3) .
C36 C35 C34 117.4(3) .
C36 C35 C40 121.3(3) .
C34 C35 C40 121.3(3) .
C35 C36 C37 121.7(3) .
C38 C37 C36 118.9(3) .
C38 C37 C41 120.7(3) .
C36 C37 C41 120.4(3) .
C37 C38 C39 121.6(3) .
C38 C39 C34 117.4(3) .
C38 C39 C42 121.8(3) .
C34 C39 C42 120.8(3) .
N11 C43 C44 123.3(3) .
N11 C43 N12 113.1(2) .
C44 C43 N12 123.6(3) .
C45 C44 C43 116.8(3) .
C44 C45 C46 117.6(3) .
N14 C46 C45 123.4(3) .
N14 C46 N15 115.7(3) .
C45 C46 N15 120.9(3) .
C48 C47 N15 105.4(3) .
C48 C47 C50 129.0(3) .
N15 C47 C50 125.6(3) .
C47 C48 C49 107.0(3) .
N16 C49 C48 111.1(3) .
N16 C49 C51 121.1(3) .
C48 C49 C51 127.8(3) .

loop_
_geom_bond_atom_site_label_1
_geom_bond_atom_site_label_2
_geom_bond_distance
_geom_bond_site_symmetry_2
Au1 C1 1.990(3) .
Au1 Cl1 2.2802(7) .
Au1 Au1 3.3073(2) 3_666
N1 C13 1.308(4) .
N1 N4 1.348(4) .
N2 C1 1.359(4) .
N2 C2 1.400(4) .
N2 C13 1.429(4) .
N3 C1 1.351(4) .
N3 C3 1.388(4) .
N3 C4 1.440(4) .
N4 C16 1.315(4) .
N5 C17 1.377(4) .
N5 N6 1.378(3) .
N5 C16 1.407(4) .
N6 C19 1.324(4) .
C2 C3 1.339(5) .
C4 C9 1.391(4) .
C4 C5 1.397(5) .
C5 C6 1.385(4) .
C5 C10 1.511(4) .
C6 C7 1.390(4) .
C7 C8 1.386(5) .
C7 C11 1.505(4) .
C8 C9 1.392(4) .
C9 C12 1.507(5) .
C13 C14 1.388(4) .
C14 C15 1.361(4) .
C15 C16 1.400(4) .
C17 C18 1.368(4) .
C17 C20 1.493(4) .
C18 C19 1.408(4) .
C19 C21 1.486(4) .
Au2 C31 1.990(3) .
Au2 Cl2 2.2819(7) .
Au2 Au2 3.4116(2) 3_567
N11 C43 1.314(4) .
N11 N14 1.348(4) .
N12 C31 1.365(4) .
N12 C32 1.394(4) .
N12 C43 1.421(4) .
N13 C31 1.348(4) .
N13 C33 1.386(4) .
N13 C34 1.444(4) .
N14 C46 1.322(4) .
N15 C47 1.382(4) .
N15 N16 1.385(3) .
N15 C46 1.404(4) .
N16 C49 1.329(4) .
C32 C33 1.339(5) .
C34 C35 1.389(4) .
C34 C39 1.394(4) .
C35 C36 1.387(4) .
C35 C40 1.508(4) .
C36 C37 1.391(4) .
C37 C38 1.385(5) .
C37 C41 1.510(4) .
C38 C39 1.391(4) .
C39 C42 1.504(5) .
C43 C44 1.396(4) .
C44 C45 1.369(4) .
C45 C46 1.390(4) .
C47 C48 1.367(4) .
C47 C50 1.497(4) .
C48 C49 1.410(4) .
C49 C51 1.487(4) .
